data_2207709
loop_
_publ_author_name
'Gao, Shan'
'Ng, Seik Weng'

_publ_section_title
;<i>catena</i>-Poly[[[tris(pyridine-\k<i>N</i>)copper(II)]-\m-3-carboxylatophenoxyacetato-\k^2^<i>O</i>^3^:<i>O</i>']
 trihydrate]
;
_journal_coeditor_code XU6084
_journal_issue 12
_journal_name_full 'Acta Crystallographica Section E'
_journal_page_first m2696
_journal_page_last m2698
_journal_paper_doi 10.1107/S1600536805038316
_journal_volume 61
_journal_year 2005
_chemical_formula_iupac '[Cu (C9 H6 O5) (C5 H5 N)3], 3H2 O'
_chemical_formula_moiety 'C24 H21 Cu N3 O5, 3H2 O'
_chemical_formula_sum 'C24 H27 Cu N3 O8'
_chemical_formula_weight 549.04
_chemical_name_systematic
;
catena-Poly[[[tris(pyridine-\kN)copper(II)]-\m-3-carboxylatophenoxyacetato-
\k^2^O^3^:O'] trihydrate]
;
_space_group_IT_number 170
_symmetry_cell_setting hexagonal
_symmetry_space_group_name_Hall 'P 65'
_symmetry_space_group_name_H-M 'P 65'
_atom_sites_solution_hydrogens geom
_atom_sites_solution_primary direct
_atom_sites_solution_secondary difmap
_audit_creation_method SHELXL-97
_cell_angle_alpha 90.00
_cell_angle_beta 90.00
_cell_angle_gamma 120.00
_cell_formula_units_Z 6
_cell_length_a 14.408(2)
_cell_length_b 14.408
_cell_length_c 21.630(4)
_cell_measurement_reflns_used 26385
_cell_measurement_temperature 295(2)
_cell_measurement_theta_max 27.5
_cell_measurement_theta_min 3.3
_cell_volume 3888.6(9)
_computing_cell_refinement RAPID-AUTO
_computing_data_collection 'RAPID-AUTO (Rigaku, 1998)'
_computing_data_reduction 'CrystalStructure (Rigaku/MSC, 2002)'
_computing_molecular_graphics 'ORTEPII (Johnson, 1976)'
_computing_publication_material SHELXL97
_computing_structure_refinement 'SHELXL97 (Sheldrick, 1997)'
_computing_structure_solution 'SHELXS97 (Sheldrick, 1997)'
_diffrn_ambient_temperature 295(2)
_diffrn_measured_fraction_theta_full 1.00
_diffrn_measured_fraction_theta_max 1.00
_diffrn_measurement_device_type 'Rigaku R-AXIS RAPID IP'
_diffrn_measurement_method \w
_diffrn_radiation_monochromator graphite
_diffrn_radiation_source 'fine-focus sealed tube'
_diffrn_radiation_type MoK\a
_diffrn_radiation_wavelength 0.71073
_diffrn_reflns_av_R_equivalents 0.036
_diffrn_reflns_av_sigmaI/netI 0.027
_diffrn_reflns_limit_h_max 18
_diffrn_reflns_limit_h_min -18
_diffrn_reflns_limit_k_max 18
_diffrn_reflns_limit_k_min -18
_diffrn_reflns_limit_l_max 26
_diffrn_reflns_limit_l_min -28
_diffrn_reflns_number 27636
_diffrn_reflns_theta_full 27.5
_diffrn_reflns_theta_max 27.5
_diffrn_reflns_theta_min 3.3
_diffrn_standards_decay_% 0
_diffrn_standards_interval_count 0
_diffrn_standards_interval_time 0
_diffrn_standards_number 0
_exptl_absorpt_coefficient_mu 0.894
_exptl_absorpt_correction_T_max 0.849
_exptl_absorpt_correction_T_min 0.591
_exptl_absorpt_correction_type multi-scan
_exptl_absorpt_process_details '(ABSCOR; Higashi, 1995)'
_exptl_crystal_colour Blue
_exptl_crystal_density_diffrn 1.407
_exptl_crystal_density_method 'not measured'
_exptl_crystal_description Block
_exptl_crystal_F_000 1710
_exptl_crystal_size_max 0.37
_exptl_crystal_size_mid 0.25
_exptl_crystal_size_min 0.19
_refine_diff_density_max 0.48
_refine_diff_density_min -0.39
_refine_ls_abs_structure_details 'Flack (1983), 2571 Friedel pairs'
_refine_ls_abs_structure_Flack 0.05(2)
_refine_ls_extinction_method none
_refine_ls_goodness_of_fit_ref 1.242
_refine_ls_hydrogen_treatment constr
_refine_ls_matrix_type full
_refine_ls_number_parameters 325
_refine_ls_number_reflns 5518
_refine_ls_number_restraints 19
_refine_ls_restrained_S_all 1.247
_refine_ls_R_factor_all 0.097
_refine_ls_R_factor_gt 0.073
_refine_ls_shift/su_max 0.03
_refine_ls_shift/su_mean 0.000
_refine_ls_structure_factor_coef Fsqd
_refine_ls_weighting_details 'calc w=1/[\s^2^(Fo^2^)+(0.0697P)^2^+0.7075P] where P=(Fo^2^+2Fc^2^)/3'
_refine_ls_weighting_scheme calc
_refine_ls_wR_factor_gt 0.138
_refine_ls_wR_factor_ref 0.146
_reflns_number_gt 4814
_reflns_number_total 5518
_reflns_threshold_expression I>2\s(I)
_cod_data_source_file xu6084.cif
_cod_data_source_block I
_cod_depositor_comments
;
The following automatic conversions were performed:
'_symmetry_cell_setting' value 'Hexagonal' changed to 'hexagonal'
according to '/home/saulius/struct/CIF-dictionaries/cif_core.dic'
dictionary named 'cif_core.dic' version 2.4.1 from 2010-06-29.

Automatic conversion script
Id: cif_fix_enum 1527 2010-12-29 10:47:43Z saulius 

The following automatic conversions were performed:

'_symmetry_cell_setting' value 'Hexagonal' changed to 'hexagonal'
according to /home/saulius/struct/CIF-dictionaries/cif_core.dic
dictionary named 'cif_core.dic' version 2.4.1 from 2010-06-29.

Automatic conversion script
Id: cif_fix_values 1715 2011-07-08 13:25:40Z adriana 
;
_cod_original_cell_volume 3888.6(8)
_cod_database_code 2207709
_cod_database_fobs_code 2207709

loop_
_symmetry_equiv_pos_as_xyz
'x, y, z'
'-x, -y, z+1/2'
'-y, x-y, z+2/3'
'-x+y, -x, z+1/3'
'x-y, x, z+5/6'
'y, -x+y, z+1/6'

loop_
_atom_site_label
_atom_site_fract_x
_atom_site_fract_y
_atom_site_fract_z
_atom_site_U_iso_or_equiv
_atom_site_adp_type
_atom_site_calc_flag
_atom_site_refinement_flags
_atom_site_occupancy
_atom_site_type_symbol
Cu1 0.49488(4) 0.00056(4) 0.50004(5) 0.0515(2) Uani d . 1 Cu
O1 0.3917(3) -0.0023(3) 0.5596(2) 0.0610(10) Uani d U 1 O
O2 0.5016(2) 0.0021(3) 0.6330(2) 0.0660(10) Uani d . 1 O
O3 0.3345(2) 0.0087(3) 0.8301(2) 0.0740(10) Uani d . 1 O
O4 0.2685(3) -0.0082(3) 0.9884(2) 0.0680(10) Uani d . 1 O
O5 0.4064(2) -0.0022(3) 0.93770(10) 0.0570(10) Uani d . 1 O
O1W 0.6947(5) 0.0025(6) 0.6174(3) 0.140(2) Uani d . 1 O
O2W 0.8857(6) 0.0568(5) 0.6762(3) 0.153(2) Uani d U 1 O
O3w 0.9723(9) -0.0003(8) 0.7682(7) 0.224(5) Uani d U 1 O
N1 0.4281(3) -0.1623(3) 0.5108(2) 0.0560(10) Uani d . 1 N
N2 0.3847(3) -0.0051(3) 0.4194(2) 0.0610(10) Uani d . 1 N
N3 0.5853(3) 0.1641(3) 0.5095(2) 0.0530(10) Uani d . 1 N
C1 0.4879(4) -0.2089(4) 0.5137(2) 0.0680(10) Uani d . 1 C
C2 0.4450(5) -0.3187(5) 0.5173(3) 0.080(2) Uani d . 1 C
C3 0.3375(6) -0.3827(5) 0.5187(3) 0.088(2) Uani d . 1 C
C4 0.2742(5) -0.3359(5) 0.5161(3) 0.086(2) Uani d . 1 C
C5 0.3231(4) -0.2256(5) 0.5123(2) 0.0720(10) Uani d . 1 C
C6 0.2907(5) -0.0092(6) 0.4291(3) 0.088(2) Uani d . 1 C
C7 0.2264(6) -0.0115(7) 0.3827(5) 0.114(3) Uani d . 1 C
C8 0.2566(8) -0.0110(7) 0.3230(4) 0.119(3) Uani d . 1 C
C9 0.3535(6) -0.0069(5) 0.3111(3) 0.092(2) Uani d . 1 C
C10 0.4121(5) -0.0044(4) 0.3609(2) 0.0700(10) Uani d . 1 C
C11 0.5377(4) 0.2232(4) 0.5104(2) 0.0640(10) Uani d . 1 C
C12 0.5962(4) 0.3341(4) 0.5150(3) 0.0710(10) Uani d . 1 C
C13 0.7045(5) 0.3843(4) 0.5193(2) 0.0690(10) Uani d . 1 C
C14 0.7541(4) 0.3228(5) 0.5190(2) 0.0700(10) Uani d . 1 C
C15 0.6908(4) 0.2136(4) 0.5139(2) 0.0590(10) Uani d . 1 C
C16 0.4187(4) -0.0019(3) 0.6157(2) 0.0490(10) Uani d . 1 C
C17 0.3398(3) -0.0076(3) 0.6637(2) 0.0450(10) Uani d . 1 C
C18 0.2378(3) -0.0280(3) 0.6474(2) 0.0520(10) Uani d . 1 C
C19 0.1669(4) -0.0353(4) 0.6931(2) 0.0540(10) Uani d . 1 C
C20 0.1953(3) -0.0227(3) 0.7550(2) 0.0520(10) Uani d . 1 C
C21 0.2973(3) -0.0039(3) 0.7704(2) 0.0500(10) Uani d . 1 C
C22 0.3678(3) 0.0041(4) 0.7254(2) 0.0500(10) Uani d . 1 C
C23 0.2649(4) -0.0051(4) 0.8796(2) 0.0590(10) Uani d . 1 C
C24 0.3179(4) -0.0046(4) 0.9400(2) 0.0530(10) Uani d . 1 C
H1W1 0.6281 -0.0374 0.6248 0.168 Uiso d . 1 H
H1W2 0.7083 -0.0099 0.5809 0.168 Uiso d . 1 H
H2W1 0.9357 0.0979 0.6514 0.183 Uiso d . 1 H
H2w2 0.8383 0.0030 0.6555 0.183 Uiso d . 1 H
H3w1 0.9504 0.0179 0.7357 0.269 Uiso d . 1 H
H3w2 0.9992 -0.0406 0.7548 0.269 Uiso d . 1 H
H1 0.5621 -0.1654 0.5134 0.081 Uiso calc R 1 H
H2 0.4897 -0.3481 0.5187 0.096 Uiso calc R 1 H
H3 0.3067 -0.4567 0.5213 0.106 Uiso calc R 1 H
H4 0.1999 -0.3779 0.5170 0.104 Uiso calc R 1 H
H5 0.2800 -0.1945 0.5106 0.087 Uiso calc R 1 H
H6 0.2686 -0.0106 0.4697 0.106 Uiso calc R 1 H
H7 0.1623 -0.0133 0.3915 0.136 Uiso calc R 1 H
H8 0.2131 -0.0133 0.2906 0.142 Uiso calc R 1 H
H9 0.3770 -0.0059 0.2709 0.110 Uiso calc R 1 H
H10 0.4768 -0.0020 0.3533 0.083 Uiso calc R 1 H
H11 0.4634 0.1892 0.5079 0.077 Uiso calc R 1 H
H12 0.5613 0.3737 0.5152 0.085 Uiso calc R 1 H
H13 0.7449 0.4585 0.5224 0.083 Uiso calc R 1 H
H14 0.8282 0.3547 0.5221 0.084 Uiso calc R 1 H
H15 0.7239 0.1723 0.5136 0.071 Uiso calc R 1 H
H18 0.2173 -0.0366 0.6061 0.062 Uiso calc R 1 H
H19 0.0989 -0.0490 0.6819 0.065 Uiso calc R 1 H
H20 0.1478 -0.0266 0.7853 0.063 Uiso calc R 1 H
H22 0.4358 0.0177 0.7367 0.059 Uiso calc R 1 H
H23a 0.1984 -0.0725 0.8749 0.071 Uiso calc R 1 H
H23b 0.2483 0.0523 0.8794 0.071 Uiso calc R 1 H

loop_
_atom_site_aniso_label
_atom_site_aniso_U_11
_atom_site_aniso_U_22
_atom_site_aniso_U_33
_atom_site_aniso_U_12
_atom_site_aniso_U_13
_atom_site_aniso_U_23
Cu1 0.0544(3) 0.0654(3) 0.0384(2) 0.0328(3) 0.0004(2) -0.0032(2)
O1 0.066(2) 0.077(2) 0.044(2) 0.039(2) 0.0060(10) -0.0020(10)
O2 0.055(2) 0.083(2) 0.062(2) 0.036(2) 0.0020(10) -0.001(2)
O3 0.047(2) 0.129(3) 0.037(2) 0.037(2) -0.0020(10) -0.002(2)
O4 0.074(2) 0.100(3) 0.041(2) 0.050(2) 0.011(2) 0.010(2)
O5 0.055(2) 0.080(2) 0.040(2) 0.036(2) 0.0010(10) 0.0030(10)
O1w 0.130(4) 0.255(7) 0.086(3) 0.135(5) -0.023(3) -0.036(4)
O2w 0.164(5) 0.116(4) 0.162(5) 0.058(4) -0.028(4) 0.020(4)
O3w 0.232(7) 0.226(7) 0.250(10) 0.144(6) -0.026(6) 0.009(5)
N1 0.058(2) 0.067(2) 0.047(2) 0.033(2) 0.001(2) -0.005(2)
N2 0.060(2) 0.070(2) 0.053(2) 0.033(2) -0.014(2) -0.008(2)
N3 0.057(2) 0.067(2) 0.041(2) 0.035(2) -0.003(2) 0.002(2)
C1 0.066(3) 0.071(3) 0.065(3) 0.034(3) 0.007(2) 0.005(2)
C2 0.097(4) 0.087(4) 0.072(4) 0.058(4) 0.012(3) 0.008(3)
C3 0.115(5) 0.067(4) 0.078(4) 0.042(4) 0.004(3) 0.001(3)
C4 0.076(4) 0.070(4) 0.094(5) 0.022(3) 0.003(3) -0.002(3)
C5 0.067(3) 0.081(4) 0.068(3) 0.037(3) -0.001(2) -0.008(3)
C6 0.074(4) 0.121(5) 0.084(4) 0.059(4) -0.013(3) -0.011(4)
C7 0.082(4) 0.141(7) 0.137(7) 0.071(5) -0.039(5) -0.018(5)
C8 0.147(7) 0.137(6) 0.091(5) 0.085(6) -0.064(5) -0.032(5)
C9 0.124(5) 0.110(5) 0.066(4) 0.078(4) -0.030(4) -0.015(3)
C10 0.088(4) 0.064(3) 0.062(3) 0.042(3) -0.017(3) -0.006(2)
C11 0.059(3) 0.080(3) 0.060(3) 0.039(3) -0.005(2) 0.001(2)
C12 0.078(3) 0.075(3) 0.078(4) 0.052(3) -0.007(3) -0.002(3)
C13 0.073(3) 0.061(3) 0.069(3) 0.032(3) -0.002(2) -0.003(2)
C14 0.058(3) 0.079(4) 0.072(3) 0.034(3) -0.007(2) -0.002(3)
C15 0.062(3) 0.062(3) 0.064(3) 0.039(2) -0.011(2) -0.003(2)
C16 0.052(3) 0.048(2) 0.045(2) 0.024(2) 0.006(2) 0.002(2)
C17 0.046(2) 0.041(2) 0.046(2) 0.019(2) 0.001(2) -0.001(2)
C18 0.052(2) 0.056(2) 0.040(2) 0.022(2) -0.009(2) 0.000(2)
C19 0.043(2) 0.071(3) 0.049(2) 0.029(2) -0.006(2) 0.001(2)
C20 0.044(2) 0.058(2) 0.048(2) 0.021(2) 0.006(2) 0.009(2)
C21 0.048(2) 0.058(2) 0.039(2) 0.023(2) -0.002(2) 0.005(2)
C22 0.037(2) 0.063(3) 0.048(2) 0.025(2) -0.003(2) 0.003(2)
C23 0.046(2) 0.084(3) 0.045(2) 0.031(2) 0.003(2) 0.003(2)
C24 0.057(3) 0.059(3) 0.041(2) 0.028(2) 0.004(2) 0.003(2)

loop_
_atom_type_symbol
_atom_type_description
_atom_type_scat_dispersion_real
_atom_type_scat_dispersion_imag
_atom_type_scat_source
C C 0.0033 0.0016 'International Tables Vol C Tables 4.2.6.8 and 6.1.1.4'
H H 0.0000 0.0000 'International Tables Vol C Tables 4.2.6.8 and 6.1.1.4'
N N 0.0061 0.0033 'International Tables Vol C Tables 4.2.6.8 and 6.1.1.4'
O O 0.0106 0.0060 'International Tables Vol C Tables 4.2.6.8 and 6.1.1.4'
Cu Cu 0.3201 1.2651 'International Tables Vol C Tables 4.2.6.8 and 6.1.1.4'

loop_
_geom_angle_atom_site_label_1
_geom_angle_atom_site_label_2
_geom_angle_atom_site_label_3
_geom_angle_site_symmetry_1
_geom_angle_site_symmetry_3
_geom_angle
_geom_angle_publ_flag
O1 Cu1 O5 . 2_654 177.5(2) yes
O1 Cu1 N1 . . 89.1(2) yes
O1 Cu1 N2 . . 89.70(10) yes
O1 Cu1 N3 . . 89.90(10) yes
O5 Cu1 N1 2_654 . 90.80(10) yes
O5 Cu1 N2 2_654 . 87.9(2) yes
O5 Cu1 N3 2_654 . 90.80(10) yes
N1 Cu1 N2 . . 97.1(2) yes
N1 Cu1 N3 . . 164.6(2) yes
N2 Cu1 N3 . . 98.30(10) yes
C16 O1 Cu1 . . 113.7(3) no
C21 O3 C23 . . 119.4(3) no
C24 O5 Cu1 . 2_655 134.0(3) no
H1w1 O1w H1w2 . . 109.3 no
H2w1 O2w H2w2 . . 108.2 no
H3w1 O3w H3w2 . . 106.2 no
C5 N1 C1 . . 117.2(5) no
C5 N1 Cu1 . . 120.7(4) no
C1 N1 Cu1 . . 121.9(3) no
C10 N2 C6 . . 116.2(5) no
C10 N2 Cu1 . . 121.2(3) no
C6 N2 Cu1 . . 122.6(4) no
C15 N3 C11 . . 118.3(4) no
C15 N3 Cu1 . . 121.7(3) no
C11 N3 Cu1 . . 120.0(3) no
N1 C1 C2 . . 123.2(5) no
C3 C2 C1 . . 119.0(6) no
C2 C3 C4 . . 118.6(6) no
C5 C4 C3 . . 118.9(6) no
N1 C5 C4 . . 123.0(6) no
N2 C6 C7 . . 123.1(7) no
C6 C7 C8 . . 119.4(7) no
C7 C8 C9 . . 119.1(6) no
C10 C9 C8 . . 116.8(7) no
N2 C10 C9 . . 125.3(6) no
N3 C11 C12 . . 121.7(5) no
C13 C12 C11 . . 119.6(5) no
C12 C13 C14 . . 118.8(5) no
C15 C14 C13 . . 118.2(5) no
N3 C15 C14 . . 123.4(4) no
O2 C16 O1 . . 125.4(4) no
O2 C16 C17 . . 118.9(4) no
O1 C16 C17 . . 115.8(4) no
C22 C17 C18 . . 118.9(4) no
C22 C17 C16 . . 119.4(4) no
C18 C17 C16 . . 121.6(4) no
C19 C18 C17 . . 119.7(4) no
C20 C19 C18 . . 121.4(4) no
C19 C20 C21 . . 118.0(4) no
C22 C21 O3 . . 115.6(4) no
C22 C21 C20 . . 120.8(4) no
O3 C21 C20 . . 123.6(4) no
C21 C22 C17 . . 121.1(4) no
C21 C22 H22 . . 119.4 no
C17 C22 H22 . . 119.4 no
O3 C23 C24 . . 109.5(4) no
O4 C24 O5 . . 125.5(4) no
O4 C24 C23 . . 116.5(4) no
O5 C24 C23 . . 117.9(4) no
N1 C1 H1 . . 118.4 no
C2 C1 H1 . . 118.4 no
C3 C2 H2 . . 120.5 no
C1 C2 H2 . . 120.5 no
C2 C3 H3 . . 120.7 no
C4 C3 H3 . . 120.7 no
C5 C4 H4 . . 120.6 no
C3 C4 H4 . . 120.6 no
N1 C5 H5 . . 118.5 no
C4 C5 H5 . . 118.5 no
N2 C6 H6 . . 118.4 no
C7 C6 H6 . . 118.4 no
C6 C7 H7 . . 120.3 no
C8 C7 H7 . . 120.3 no
C7 C8 H8 . . 120.4 no
C9 C8 H8 . . 120.4 no
C10 C9 H9 . . 121.6 no
C8 C9 H9 . . 121.6 no
N2 C10 H10 . . 117.3 no
C9 C10 H10 . . 117.3 no
N3 C11 H11 . . 119.2 no
C12 C11 H11 . . 119.2 no
C13 C12 H12 . . 120.2 no
C11 C12 H12 . . 120.2 no
C12 C13 H13 . . 120.6 no
C14 C13 H13 . . 120.6 no
C15 C14 H14 . . 120.9 no
C13 C14 H14 . . 120.9 no
N3 C15 H15 . . 118.3 no
C14 C15 H15 . . 118.3 no
C19 C18 H18 . . 120.2 no
C17 C18 H18 . . 120.2 no
C20 C19 H19 . . 119.3 no
C18 C19 H19 . . 119.3 no
C19 C20 H20 . . 121.0 no
C21 C20 H20 . . 121.0 no
O3 C23 H23a . . 109.8 no
C24 C23 H23a . . 109.8 no
O3 C23 H23b . . 109.8 no
C24 C23 H23b . . 109.8 no
H23a C23 H23b . . 108.2 no

loop_
_geom_bond_atom_site_label_1
_geom_bond_atom_site_label_2
_geom_bond_site_symmetry_2
_geom_bond_distance
_geom_bond_publ_flag
Cu1 O1 . 1.952(3) yes
Cu1 O5 2_654 1.951(3) yes
Cu1 N1 . 2.057(4) yes
Cu1 N2 . 2.332(4) yes
Cu1 N3 . 2.055(4) yes
O1 C16 . 1.274(5) no
O2 C16 . 1.224(5) no
O3 C21 . 1.375(5) no
O3 C23 . 1.411(6) no
O4 C24 . 1.252(5) no
O5 C24 . 1.259(5) no
N1 C5 . 1.320(7) no
N1 C1 . 1.331(6) no
N2 C10 . 1.324(7) no
N2 C6 . 1.343(7) no
N3 C15 . 1.321(6) no
N3 C11 . 1.334(6) no
C1 C2 . 1.384(8) no
C2 C3 . 1.350(10) no
C3 C4 . 1.379(9) no
C4 C5 . 1.382(8) no
C6 C7 . 1.356(10) no
C7 C8 . 1.362(13) no
C8 C9 . 1.392(12) no
C9 C10 . 1.359(8) no
C11 C12 . 1.388(8) no
C12 C13 . 1.356(8) no
C13 C14 . 1.389(8) no
C14 C15 . 1.372(7) no
C16 C17 . 1.511(6) no
C17 C22 . 1.380(6) no
C17 C18 . 1.393(6) no
C18 C19 . 1.386(6) no
C19 C20 . 1.384(6) no
C20 C21 . 1.395(6) no
C21 C22 . 1.369(6) no
C23 C24 . 1.512(7) no
O1w H1w1 . 0.85 no
O1w H1w2 . 0.85 no
O2w H2w1 . 0.86 no
O2w H2w2 . 0.86 no
O3w H3w1 . 0.86 no
O3w H3w2 . 0.89 no
C1 H1 . 0.93 no
C2 H2 . 0.93 no
C3 H3 . 0.93 no
C4 H4 . 0.93 no
C5 H5 . 0.93 no
C6 H6 . 0.93 no
C7 H7 . 0.93 no
C8 H8 . 0.93 no
C9 H9 . 0.93 no
C10 H10 . 0.93 no
C11 H11 . 0.93 no
C12 H12 . 0.93 no
C13 H13 . 0.93 no
C14 H14 . 0.93 no
C15 H15 . 0.93 no
C18 H18 . 0.93 no
C19 H19 . 0.93 no
C20 H20 . 0.93 no
C22 H22 . 0.93 no
C23 H23a . 0.97 no
C23 H23b . 0.97 no

loop_
_geom_hbond_atom_site_label_D
_geom_hbond_atom_site_label_H
_geom_hbond_atom_site_label_A
_geom_hbond_site_symmetry_A
_geom_hbond_distance_DH
_geom_hbond_distance_HA
_geom_hbond_distance_DA
_geom_hbond_angle_DHA
_geom_hbond_publ_flag
O1w H1w1 O2 . 0.85 2.17 2.800(6) 131 yes
O1w H1w2 O4 2_654 0.85 2.03 2.835(6) 158 yes
O2w H2w1 O4 3_654 0.86 2.25 2.789(7) 121 yes
O2w H2w2 O1w . 0.86 2.22 2.766(8) 121 yes
O3w H3w1 O2w . 0.86 1.83 2.690(10) 170 yes

loop_
_geom_torsion_atom_site_label_1
_geom_torsion_atom_site_label_2
_geom_torsion_atom_site_label_3
_geom_torsion_atom_site_label_4
_geom_torsion_site_symmetry_1
_geom_torsion
_geom_torsion_publ_flag
N3 Cu1 O1 C16 . -82.7(3) no
N1 Cu1 O1 C16 . 82.0(3) no
N2 Cu1 O1 C16 . 179.0(3) no
O5 Cu1 N1 C5 2_654 -133.8(4) no
O1 Cu1 N1 C5 . 43.8(4) no
N3 Cu1 N1 C5 . 130.1(5) no
N2 Cu1 N1 C5 . -45.8(4) no
O5 Cu1 N1 C1 2_654 43.2(4) no
O1 Cu1 N1 C1 . -139.3(4) no
N3 Cu1 N1 C1 . -52.9(7) no
N2 Cu1 N1 C1 . 131.1(4) no
O5 Cu1 N2 C10 2_654 -0.8(4) no
O1 Cu1 N2 C10 . 179.5(4) no
N3 Cu1 N2 C10 . 89.7(4) no
N1 Cu1 N2 C10 . -91.4(4) no
O5 Cu1 N2 C6 2_654 179.2(5) no
O1 Cu1 N2 C6 . -0.4(4) no
N3 Cu1 N2 C6 . -90.3(4) no
N1 Cu1 N2 C6 . 88.6(4) no
O5 Cu1 N3 C15 2_654 -45.3(3) no
O1 Cu1 N3 C15 . 137.1(3) no
N1 Cu1 N3 C15 . 50.8(7) no
N2 Cu1 N3 C15 . -133.2(3) no
O5 Cu1 N3 C11 2_654 133.8(3) no
O1 Cu1 N3 C11 . -43.8(4) no
N1 Cu1 N3 C11 . -130.1(5) no
N2 Cu1 N3 C11 . 45.8(4) no
C5 N1 C1 C2 . 1.0(8) no
Cu1 N1 C1 C2 . -176.0(4) no
N1 C1 C2 C3 . -0.9(9) no
C1 C2 C3 C4 . 0.4(9) no
C2 C3 C4 C5 . 0.0(10) no
C1 N1 C5 C4 . -0.6(8) no
Cu1 N1 C5 C4 . 176.5(5) no
C3 C4 C5 N1 . 0.1(9) no
C10 N2 C6 C7 . -0.6(9) no
Cu1 N2 C6 C7 . 179.3(6) no
N2 C6 C7 C8 . 0.9(12) no
C6 C7 C8 C9 . -0.7(13) no
C7 C8 C9 C10 . 0.4(11) no
C6 N2 C10 C9 . 0.3(8) no
Cu1 N2 C10 C9 . -179.6(5) no
C8 C9 C10 N2 . -0.3(10) no
C15 N3 C11 C12 . 0.9(7) no
Cu1 N3 C11 C12 . -178.2(4) no
N3 C11 C12 C13 . -0.6(8) no
C11 C12 C13 C14 . 0.0(8) no
C12 C13 C14 C15 . 0.4(8) no
C11 N3 C15 C14 . -0.5(7) no
Cu1 N3 C15 C14 . 178.6(4) no
C13 C14 C15 N3 . -0.2(8) no
Cu1 O1 C16 O2 . 1.4(5) no
Cu1 O1 C16 C17 . -178.1(2) no
O2 C16 C17 C22 . 7.4(6) no
O1 C16 C17 C22 . -173.0(4) no
O2 C16 C17 C18 . -170.5(4) no
O1 C16 C17 C18 . 9.1(6) no
C22 C17 C18 C19 . 0.4(6) no
C16 C17 C18 C19 . 178.4(4) no
C17 C18 C19 C20 . 0.1(7) no
C18 C19 C20 C21 . -1.0(7) no
C23 O3 C21 C22 . -176.0(5) no
C23 O3 C21 C20 . 4.6(7) no
C19 C20 C21 C22 . 1.4(6) no
C19 C20 C21 O3 . -179.2(4) no
O3 C21 C22 C17 . 179.6(4) no
C20 C21 C22 C17 . -0.9(7) no
C18 C17 C22 C21 . 0.0(6) no
C16 C17 C22 C21 . -178.0(4) no
C21 O3 C23 C24 . 171.1(4) no
Cu1 O5 C24 O4 2_655 -1.1(7) no
Cu1 O5 C24 C23 2_655 180.0(3) no
O3 C23 C24 O4 . 174.9(4) no
O3 C23 C24 O5 . -6.1(6) no
